data_7007624
loop_
_publ_author_name
'Bennett, Justine'
'Doyle, Roy J.'
'Salem, Geoffrey'
'Willis, Anthony C.'

_publ_section_title
;
 Synthesis of a chelating hexadentate ligand with a P3N3 donor set.
 Crystal and molecular structure of
 [OC-6-22]-[Co{(RP*,RP*,RP*)-CH3C(CH2PPhC6H4NH2-2)3}](PF6)3.
;
_journal_issue 38
_journal_name_full 'Dalton transactions (Cambridge, England : 2003)'
_journal_page_first 4614
_journal_page_last 4622
_journal_paper_doi 10.1039/b607847h
_journal_year 2006
_chemical_compound_source
;
?
;
_chemical_formula_moiety ' C41 H42 Co N3 P3 3+, 3(P F6 -), C3 H6 O'
_chemical_formula_sum 'C44 H48 Co F18 N3 O P6'
_chemical_formula_weight 1221.62
_chemical_melting_point ?
_chemical_name_systematic
;
?
;
_space_group_IT_number 15
_symmetry_cell_setting monoclinic
_symmetry_space_group_name_Hall '-C 2yc'
_symmetry_space_group_name_H-M 'C 1 2/c 1'
_atom_sites_solution_hydrogens geom
_atom_sites_solution_primary direct
_audit_creation_date 03-27-10
_audit_creation_method CRYSTALS_ver_12-03-99
_audit_update_record
;
2003-10-26 - Report on C44 H48 Co F18 N3 O P3
by Anthony C. Willis
for Geoff Salem, Roy Doyle and Justine Bennett

2002-10-26 - passes checkcif tests with minor warnings

;
_cell_angle_alpha 90
_cell_angle_beta 92.1000(4)
_cell_angle_gamma 90
_cell_formula_units_Z 8
_cell_length_a 27.1248(3)
_cell_length_b 10.8041(1)
_cell_length_c 34.2865(4)
_cell_measurement_reflns_used 181484
_cell_measurement_temperature 200
_cell_measurement_theta_max 25
_cell_measurement_theta_min 3
_cell_volume 10041.22(19)
_computing_cell_refinement
;
Denzo/Scalepack (Otwinowski & Minor, 1996)
;
_computing_data_collection
;
COLLECT (Nonius BV, 1997)
;
_computing_data_reduction
;
Denzo/Scalepack (Otwinowski & Minor, 1996)
;
_computing_molecular_graphics
;
ORTEP-II (Johnson 1976) in teXsan (MSC, 1992-1997)
;
_computing_publication_material
;
CRYSTALS (Watkin et al 2001)
;
_computing_structure_refinement
;
CRYSTALS (Watkin et al 2001)
;
_computing_structure_solution
;
SIR92 (Altomare et al, 1994)
;
_diffrn_ambient_temperature 200
_diffrn_measured_fraction_theta_full 0.997
_diffrn_measured_fraction_theta_max 0.997
_diffrn_measurement_device_type
;
Enraf Nonius Kappa CCD
;
_diffrn_measurement_method ' \f and \w scans with CCD '
_diffrn_radiation_monochromator graphite
_diffrn_radiation_type 'Mo K\a'
_diffrn_radiation_wavelength 0.71073
_diffrn_reflns_av_R_equivalents 0.08
_diffrn_reflns_limit_h_max 32
_diffrn_reflns_limit_h_min -31
_diffrn_reflns_limit_k_max 12
_diffrn_reflns_limit_k_min -12
_diffrn_reflns_limit_l_max 40
_diffrn_reflns_limit_l_min -40
_diffrn_reflns_number 62348
_diffrn_reflns_theta_full 25.02
_diffrn_reflns_theta_max 25.02
_diffrn_reflns_theta_min 4.08
_diffrn_standards_decay_% 0.00
_diffrn_standards_interval_count 0
_diffrn_standards_interval_time 0
_diffrn_standards_number 0
_exptl_absorpt_coefficient_mu 0.639
_exptl_absorpt_correction_T_max 0.981
_exptl_absorpt_correction_T_min 0.807
_exptl_absorpt_correction_type integration
_exptl_absorpt_process_details
;
via Gaussian method (Coppens, 1970) implemented in maXus (2000)
;
_exptl_crystal_colour ' green '
_exptl_crystal_density_diffrn 1.616
_exptl_crystal_density_meas ?
_exptl_crystal_description ' plate '
_exptl_crystal_F_000 4960.00
_exptl_crystal_size_max 0.52
_exptl_crystal_size_mid 0.30
_exptl_crystal_size_min 0.03
_refine_diff_density_max 0.50
_refine_diff_density_min -0.37
_refine_ls_extinction_method None
_refine_ls_goodness_of_fit_ref 1.0826
_refine_ls_hydrogen_treatment noref
_refine_ls_matrix_type full
_refine_ls_number_parameters 658
_refine_ls_number_reflns 5526
_refine_ls_R_factor_gt 0.0350
_refine_ls_shift/su_max 0.001964
_refine_ls_structure_factor_coef F
_refine_ls_weighting_details
;
Chebychev polynomial with 4 parameters, Carruthers & Watkin , 1979,
0.554 -.191 0.278 -.145
;
_refine_ls_weighting_scheme calc
_refine_ls_wR_factor_ref 0.0382
_reflns_limit_h_max 32
_reflns_limit_h_min -32
_reflns_limit_k_max 12
_reflns_limit_k_min 0
_reflns_limit_l_max 40
_reflns_limit_l_min 0
_reflns_number_gt 5526
_reflns_number_total 8844
_reflns_threshold_expression >2.00\s(I)
_cod_data_source_file b607847h.txt
_cod_data_source_block rxd20
_cod_depositor_comments
;
The following automatic conversions were performed:
'_symmetry_cell_setting' value 'Monoclinic ' changed to 'monoclinic'
according to '/home/adriana/struct/CIF-dictionaries/cif_core.dic'
dictionary named 'cif_core.dic' version 2.4.1 from 2010-06-29.

Automatic conversion script
Id: cif_fix_enum 1555 2011-01-17 13:19:09Z saulius 

The following automatic conversions were performed:

'_chemical_melting_point' value 'not measured' was changed to '?' -
the value is undefined or not given.

Automatic conversion script
Id: cif_fix_values 1569 2011-02-09 13:29:24Z adriana 
;
_cod_original_cell_volume 10041.2(2)
_cod_original_sg_symbol_H-M 'C 1 2/c 1 '
_cod_original_formula_sum ' C44 H48 Co F18 N3 O P6 '
_cod_database_code 7007624

loop_
_symmetry_equiv_pos_as_xyz
x,y,z
-x,-y,-z
x+1/2,y+1/2,z
-x+1/2,-y+1/2,-z
-x,y,-z+1/2
x,-y,z+1/2
-x+1/2,y+1/2,-z+1/2
x+1/2,-y+1/2,z+1/2

loop_
_atom_site_label
_atom_site_type_symbol
_atom_site_fract_x
_atom_site_fract_y
_atom_site_fract_z
_atom_site_U_iso_or_equiv
_atom_site_occupancy
_atom_site_adp_type
Co1 co 0.136549(15) 0.41367(4) 0.632309(11) 0.0280 1.0000 Uani
P1 p 0.16174(3) 0.32978(7) 0.57784(2) 0.0328 1.0000 Uani
P2 p 0.20442(3) 0.35186(7) 0.66332(2) 0.0306 1.0000 Uani
P3 p 0.10077(3) 0.23830(7) 0.64694(2) 0.0296 1.0000 Uani
P4 p 0.10609(3) 0.81482(8) 0.54504(3) 0.0425 1.0000 Uani
P5 p 0.13751(4) 0.82198(8) 0.72766(3) 0.0475 1.0000 Uani
P6 p 0.36771(4) 0.08174(12) 0.60259(4) 0.0696 1.0000 Uani
F41 f 0.16203(8) 0.7716(2) 0.55368(6) 0.0563 1.0000 Uani
F42 f 0.12404(9) 0.9531(2) 0.54067(9) 0.0806 1.0000 Uani
F43 f 0.1119(1) 0.7914(2) 0.50061(6) 0.0731 1.0000 Uani
F44 f 0.05063(8) 0.8556(2) 0.53790(8) 0.0755 1.0000 Uani
F45 f 0.0886(1) 0.6759(2) 0.55042(9) 0.0821 1.0000 Uani
F46 f 0.1012(1) 0.8397(3) 0.59046(7) 0.0983 1.0000 Uani
F51 f 0.09880(9) 0.8741(2) 0.69542(8) 0.0706 1.0000 Uani
F52 f 0.1026(1) 0.7063(2) 0.73436(8) 0.0766 1.0000 Uani
F53 f 0.11109(11) 0.8975(2) 0.76042(8) 0.0807 1.0000 Uani
F54 f 0.17682(11) 0.7690(2) 0.75885(7) 0.0797 1.0000 Uani
F55 f 0.17261(9) 0.9357(2) 0.71992(7) 0.0656 1.0000 Uani
F56 f 0.16308(9) 0.7430(2) 0.69386(7) 0.0708 1.0000 Uani
F61 f 0.34745(12) -0.0519(3) 0.60949(11) 0.1031 1.0000 Uani
F62 f 0.34365(15) 0.1275(4) 0.6408(1) 0.1374 1.0000 Uani
F63 f 0.41648(13) 0.0465(4) 0.62570(14) 0.1488 1.0000 Uani
F64 f 0.38716(17) 0.2154(4) 0.59460(18) 0.1724 1.0000 Uani
F65 f 0.38940(15) 0.0335(4) 0.56356(11) 0.1377 1.0000 Uani
F66 f 0.31750(12) 0.1190(3) 0.5803(1) 0.1134 1.0000 Uani
O1 o 0.02940(13) 0.6304(4) 0.65002(9) 0.0947 1.0000 Uani
N1 n 0.0772(1) 0.4708(2) 0.59961(7) 0.0360 1.0000 Uani
N2 n 0.17350(9) 0.5762(2) 0.62374(7) 0.0345 1.0000 Uani
N3 n 0.10664(9) 0.4800(2) 0.68160(7) 0.0320 1.0000 Uani
C1 c 0.21332(12) -0.0115(3) 0.6214(1) 0.0401 1.0000 Uani
C2 c 0.19014(11) 0.1184(3) 0.62417(9) 0.0331 1.0000 Uani
C11 c 0.18409(12) 0.1702(3) 0.58254(9) 0.0385 1.0000 Uani
C21 c 0.22615(11) 0.1981(3) 0.64966(9) 0.0362 1.0000 Uani
C31 c 0.13984(11) 0.1012(3) 0.64341(9) 0.0351 1.0000 Uani
C41 c 0.00220(15) 0.7115(4) 0.65973(12) 0.0578 1.0000 Uani
C42 c -0.0229(2) 0.7047(6) 0.69668(16) 0.1008 1.0000 Uani
C43 c -0.00739(19) 0.8213(5) 0.63497(18) 0.0990 1.0000 Uani
C101 c 0.10495(12) 0.3312(3) 0.54902(9) 0.0375 1.0000 Uani
C102 c 0.06721(12) 0.4026(3) 0.56323(9) 0.0362 1.0000 Uani
C103 c 0.02133(13) 0.4083(3) 0.5442(1) 0.0456 1.0000 Uani
C104 c 0.01377(15) 0.3407(3) 0.5100(1) 0.0516 1.0000 Uani
C105 c 0.05180(15) 0.2717(4) 0.4950(1) 0.0524 1.0000 Uani
C106 c 0.09725(14) 0.2663(3) 0.5141(1) 0.0462 1.0000 Uani
C111 c 0.20588(12) 0.4119(3) 0.54924(9) 0.0391 1.0000 Uani
C112 c 0.18840(15) 0.5014(3) 0.5231(1) 0.0515 1.0000 Uani
C113 c 0.22107(19) 0.5696(4) 0.50151(13) 0.0731 1.0000 Uani
C114 c 0.2708(2) 0.5483(4) 0.50613(15) 0.0788 1.0000 Uani
C115 c 0.28846(16) 0.4588(4) 0.53156(14) 0.0685 1.0000 Uani
C116 c 0.25621(14) 0.3895(4) 0.55357(11) 0.0508 1.0000 Uani
C201 c 0.24760(11) 0.4672(3) 0.64769(9) 0.0341 1.0000 Uani
C202 c 0.22720(12) 0.5692(3) 0.62869(9) 0.0344 1.0000 Uani
C203 c 0.25726(13) 0.6611(3) 0.6141(1) 0.0429 1.0000 Uani
C204 c 0.30795(14) 0.6482(3) 0.61866(11) 0.0506 1.0000 Uani
C205 c 0.32870(13) 0.5474(4) 0.63774(11) 0.0503 1.0000 Uani
C206 c 0.29885(12) 0.4563(3) 0.6530(1) 0.0437 1.0000 Uani
C211 c 0.20571(11) 0.3577(3) 0.71598(9) 0.0349 1.0000 Uani
C212 c 0.20888(11) 0.4732(3) 0.73418(9) 0.0368 1.0000 Uani
C213 c 0.20412(13) 0.4818(4) 0.7744(1) 0.0451 1.0000 Uani
C214 c 0.19812(13) 0.3759(4) 0.7964(1) 0.0486 1.0000 Uani
C215 c 0.19616(13) 0.2615(4) 0.7784(1) 0.0469 1.0000 Uani
C216 c 0.19935(12) 0.2512(3) 0.7385(1) 0.0407 1.0000 Uani
C301 c 0.08679(11) 0.2662(3) 0.69738(9) 0.0332 1.0000 Uani
C302 c 0.09099(11) 0.3867(3) 0.70962(9) 0.0337 1.0000 Uani
C303 c 0.08149(12) 0.4192(3) 0.74783(9) 0.0404 1.0000 Uani
C304 c 0.06857(13) 0.3270(4) 0.7735(1) 0.0480 1.0000 Uani
C305 c 0.06396(13) 0.2047(3) 0.7612(1) 0.0468 1.0000 Uani
C306 c 0.07256(11) 0.1737(3) 0.72303(9) 0.0388 1.0000 Uani
C311 c 0.04152(11) 0.2024(3) 0.62340(9) 0.0329 1.0000 Uani
C312 c -0.00016(12) 0.2665(3) 0.6355(1) 0.0420 1.0000 Uani
C313 c -0.04570(12) 0.2489(4) 0.61690(11) 0.0512 1.0000 Uani
C314 c -0.05013(13) 0.1666(4) 0.58629(11) 0.0509 1.0000 Uani
C315 c -0.00956(13) 0.1019(3) 0.5739(1) 0.0456 1.0000 Uani
C316 c 0.03623(12) 0.1204(3) 0.59215(9) 0.0375 1.0000 Uani
H11 h 0.21771 -0.0476 0.6481 0.0480 1.0000 Uiso
H12 h 0.24615 -0.0050 0.6092 0.0480 1.0000 Uiso
H13 h 0.19114 -0.0661 0.6050 0.0480 1.0000 Uiso
H101 h 0.0490 0.4637 0.61508 0.0431 1.0000 Uiso
H102 h 0.0822 0.5553 0.59310 0.0431 1.0000 Uiso
H111 h 0.21702 0.1661 0.57041 0.0463 1.0000 Uiso
H112 h 0.16023 0.1157 0.56770 0.0463 1.0000 Uiso
H201 h 0.16201 0.6352 0.64181 0.0415 1.0000 Uiso
H202 h 0.16581 0.6035 0.59790 0.0415 1.0000 Uiso
H211 h 0.23390 0.1512 0.67427 0.0434 1.0000 Uiso
H212 h 0.25698 0.2092 0.63493 0.0434 1.0000 Uiso
H301 h 0.13053 0.5315 0.69447 0.0385 1.0000 Uiso
H302 h 0.07856 0.5281 0.67404 0.0385 1.0000 Uiso
H311 h 0.14661 0.0697 0.67050 0.0421 1.0000 Uiso
H312 h 0.12080 0.0377 0.62791 0.0421 1.0000 Uiso
H421 h -0.0133 0.6264 0.71055 0.1219 1.0000 Uiso
H422 h -0.0132 0.7773 0.71332 0.1219 1.0000 Uiso
H423 h -0.0594 0.7058 0.69143 0.1219 1.0000 Uiso
H431 h 0.01187 0.8146 0.61074 0.1190 1.0000 Uiso
H432 h 0.00287 0.8976 0.64964 0.1190 1.0000 Uiso
H433 h -0.04340 0.8261 0.62776 0.1190 1.0000 Uiso
H1031 h -0.00571 0.4599 0.5548 0.0544 1.0000 Uiso
H1041 h -0.01932 0.3418 0.4962 0.0614 1.0000 Uiso
H1051 h 0.04612 0.2254 0.4700 0.0625 1.0000 Uiso
H1061 h 0.12450 0.2164 0.5031 0.0554 1.0000 Uiso
H1121 h 0.15212 0.5168 0.5199 0.0624 1.0000 Uiso
H1131 h 0.20845 0.6339 0.48269 0.0886 1.0000 Uiso
H1141 h 0.2944 0.5982 0.49087 0.0960 1.0000 Uiso
H1151 h 0.32477 0.4433 0.53427 0.0832 1.0000 Uiso
H1161 h 0.26908 0.3248 0.57215 0.0614 1.0000 Uiso
H2031 h 0.24258 0.7351 0.6005 0.0518 1.0000 Uiso
H2041 h 0.32994 0.7132 0.60794 0.0611 1.0000 Uiso
H2051 h 0.36540 0.5399 0.64058 0.0606 1.0000 Uiso
H2061 h 0.31369 0.3843 0.6675 0.0523 1.0000 Uiso
H2121 h 0.21453 0.5494 0.71840 0.0439 1.0000 Uiso
H2131 h 0.20505 0.5647 0.7874 0.0540 1.0000 Uiso
H2141 h 0.19521 0.3822 0.8254 0.0581 1.0000 Uiso
H2151 h 0.19238 0.1851 0.7946 0.0562 1.0000 Uiso
H2161 h 0.19712 0.1681 0.7257 0.0487 1.0000 Uiso
H3031 h 0.08393 0.5073 0.75657 0.0487 1.0000 Uiso
H3041 h 0.06248 0.3485 0.8013 0.0578 1.0000 Uiso
H3051 h 0.05438 0.1391 0.7800 0.0563 1.0000 Uiso
H3061 h 0.06865 0.0862 0.71388 0.0466 1.0000 Uiso
H3121 h 0.00307 0.3256 0.6579 0.0504 1.0000 Uiso
H3131 h -0.07518 0.2956 0.62558 0.0615 1.0000 Uiso
H3141 h -0.08306 0.1535 0.57285 0.0607 1.0000 Uiso
H3151 h -0.01331 0.0418 0.5518 0.0545 1.0000 Uiso
H3161 h 0.06563 0.0746 0.58287 0.0450 1.0000 Uiso

loop_
_atom_site_aniso_label
_atom_site_aniso_U_11
_atom_site_aniso_U_22
_atom_site_aniso_U_33
_atom_site_aniso_U_23
_atom_site_aniso_U_13
_atom_site_aniso_U_12
Co1 0.0341(2) 0.0231(2) 0.0269(2) 0.00067(16) 0.00188(15) 0.00015(17)
P1 0.0413(4) 0.0279(4) 0.0294(4) -0.0005(3) 0.0047(3) -0.0023(3)
P2 0.0335(4) 0.0260(4) 0.0323(4) -0.0002(3) 0.0008(3) -0.0011(3)
P3 0.0318(4) 0.0254(4) 0.0318(4) 0.0015(3) 0.0025(3) -0.0001(3)
P4 0.0492(5) 0.0358(5) 0.0424(5) -0.0018(4) -0.0002(4) -0.0062(4)
P5 0.0643(6) 0.0309(5) 0.0478(5) 0.0019(4) 0.0063(4) -0.0012(4)
P6 0.0598(7) 0.0619(7) 0.0884(9) 0.0035(6) 0.0194(6) 0.0008(6)
F41 0.0527(12) 0.0576(13) 0.0581(13) -0.001(1) -0.004(1) 0.004(1)
F42 0.0693(16) 0.0383(13) 0.134(2) -0.0127(14) -0.0029(15) -0.0117(11)
F43 0.0943(18) 0.0834(17) 0.0408(12) -0.0014(12) -0.0064(12) 0.0051(14)
F44 0.0457(12) 0.0654(16) 0.114(2) -0.0259(15) -0.0123(13) -0.0003(11)
F45 0.0877(18) 0.0470(14) 0.111(2) 0.0256(14) -0.0099(15) -0.0220(13)
F46 0.0759(17) 0.166(3) 0.0541(14) -0.0282(17) 0.0159(13) -0.0208(19)
F51 0.0668(15) 0.0572(14) 0.0865(17) 0.0082(13) -0.0163(13) -0.0067(12)
F52 0.1024(19) 0.0437(13) 0.0854(17) 0.0010(12) 0.0284(15) -0.0215(13)
F53 0.111(2) 0.0564(15) 0.0771(17) -0.0133(13) 0.0353(15) -0.0000(14)
F54 0.112(2) 0.0584(15) 0.0672(15) 0.0123(12) -0.0144(14) 0.0131(14)
F55 0.0740(15) 0.0512(13) 0.0712(15) 0.0087(11) -0.0041(12) -0.0178(11)
F56 0.0872(17) 0.0630(16) 0.0635(14) -0.0106(12) 0.0202(13) 0.0056(13)
F61 0.103(2) 0.0668(18) 0.141(3) 0.0243(18) 0.020(2) -0.0045(16)
F62 0.148(3) 0.165(4) 0.101(3) -0.030(2) 0.017(2) 0.064(3)
F63 0.089(2) 0.132(3) 0.221(5) -0.049(3) -0.057(3) 0.032(2)
F64 0.145(4) 0.079(2) 0.295(6) 0.010(3) 0.042(4) -0.032(2)
F65 0.144(3) 0.155(4) 0.119(3) -0.003(3) 0.072(3) 0.011(3)
F66 0.106(2) 0.113(3) 0.121(3) 0.028(2) -0.009(2) 0.028(2)
O1 0.101(3) 0.115(3) 0.067(2) -0.0156(19) -0.0065(18) 0.068(2)
N1 0.0443(15) 0.0288(14) 0.0346(14) 0.0001(11) -0.0026(11) 0.0018(12)
N2 0.0417(14) 0.0302(14) 0.0320(13) 0.0016(11) 0.0038(11) 0.0005(12)
N3 0.0351(14) 0.0258(13) 0.0352(14) 0.0026(11) 0.0039(11) -0.0005(11)
C1 0.0384(18) 0.0308(17) 0.0509(19) -0.0031(15) 0.0001(15) 0.0037(14)
C2 0.0366(16) 0.0251(15) 0.0376(16) -0.0030(13) -0.0001(13) 0.0032(13)
C11 0.0468(18) 0.0310(16) 0.0380(17) -0.0044(14) 0.0074(14) 0.0031(14)
C21 0.0359(17) 0.0306(17) 0.0420(18) -0.0029(14) 0.0004(14) 0.0026(14)
C31 0.0378(17) 0.0237(16) 0.0437(18) 0.0033(13) 0.0025(14) -0.0008(13)
C41 0.059(2) 0.057(2) 0.058(2) 0.0023(19) 0.0080(19) 0.012(2)
C42 0.116(5) 0.111(5) 0.077(3) 0.003(3) 0.034(3) 0.020(4)
C43 0.071(3) 0.096(4) 0.130(5) 0.052(4) 0.009(3) 0.012(3)
C101 0.0513(19) 0.0320(17) 0.0293(15) 0.0043(13) 0.0036(14) -0.0071(15)
C102 0.0451(18) 0.0296(16) 0.0337(16) 0.0074(13) -0.0022(13) -0.0032(15)
C103 0.055(2) 0.0334(18) 0.048(2) 0.0097(16) -0.0106(16) -0.0043(16)
C104 0.067(2) 0.041(2) 0.046(2) 0.0096(17) -0.0176(18) -0.0100(18)
C105 0.074(3) 0.049(2) 0.0329(18) -0.0000(16) -0.0090(17) -0.014(2)
C106 0.060(2) 0.045(2) 0.0339(17) -0.0039(15) 0.0000(16) -0.0066(17)
C111 0.052(2) 0.0303(17) 0.0362(17) -0.0068(14) 0.0163(14) -0.0081(15)
C112 0.066(2) 0.041(2) 0.048(2) 0.0042(17) 0.0216(18) -0.0044(18)
C113 0.093(4) 0.059(3) 0.069(3) 0.015(2) 0.035(3) -0.010(2)
C114 0.100(4) 0.060(3) 0.080(3) -0.001(2) 0.051(3) -0.023(3)
C115 0.060(3) 0.068(3) 0.080(3) -0.019(2) 0.035(2) -0.013(2)
C116 0.055(2) 0.049(2) 0.049(2) -0.0128(17) 0.0163(17) -0.0047(17)
C201 0.0374(17) 0.0304(16) 0.0346(16) -0.0044(13) 0.0041(13) -0.0049(14)
C202 0.0437(18) 0.0278(16) 0.0321(15) -0.0074(13) 0.0063(13) -0.0058(14)
C203 0.054(2) 0.0315(18) 0.0438(19) -0.0025(15) 0.0116(15) -0.0067(16)
C204 0.054(2) 0.042(2) 0.058(2) -0.0078(17) 0.0182(17) -0.0169(18)
C205 0.0376(19) 0.051(2) 0.063(2) -0.0092(18) 0.0104(17) -0.0093(17)
C206 0.0389(18) 0.047(2) 0.0449(19) -0.0024(16) -0.0015(15) -0.0061(15)
C211 0.0333(16) 0.0356(17) 0.0353(16) 0.0016(14) -0.0038(13) -0.0000(14)
C212 0.0386(17) 0.0346(18) 0.0366(17) -0.0004(14) -0.0071(14) -0.0045(14)
C213 0.0456(19) 0.052(2) 0.0376(18) -0.0092(16) -0.0040(15) -0.0036(17)
C214 0.051(2) 0.062(2) 0.0324(17) 0.0009(17) -0.0043(15) -0.0010(18)
C215 0.051(2) 0.051(2) 0.0378(18) 0.0143(16) -0.0016(15) -0.0016(17)
C216 0.0385(18) 0.0349(18) 0.048(2) 0.0070(15) -0.0027(15) 0.0011(15)
C301 0.0322(16) 0.0363(17) 0.0313(16) 0.0007(13) 0.0012(12) -0.0008(13)
C302 0.0321(16) 0.0359(17) 0.0334(16) 0.0042(13) 0.0046(13) 0.0017(13)
C303 0.0430(18) 0.0406(18) 0.0382(17) -0.0006(15) 0.0081(14) -0.0002(15)
C304 0.053(2) 0.057(2) 0.0352(17) 0.0028(16) 0.0094(15) -0.0056(18)
C305 0.048(2) 0.053(2) 0.0398(19) 0.0143(16) 0.0069(15) -0.0057(17)
C306 0.0364(17) 0.0354(17) 0.0446(18) 0.0059(15) 0.0002(14) -0.0044(14)
C311 0.0319(16) 0.0300(16) 0.0370(16) 0.0060(13) 0.0027(13) -0.0026(13)
C312 0.0353(17) 0.049(2) 0.0418(18) -0.0022(16) 0.0024(14) 0.0004(15)
C313 0.0346(18) 0.069(3) 0.050(2) -0.0021(19) 0.0009(15) 0.0043(18)
C314 0.0381(19) 0.064(2) 0.050(2) 0.0041(19) -0.0095(15) -0.0057(18)
C315 0.052(2) 0.044(2) 0.0395(18) -0.0002(15) -0.0052(15) -0.0089(17)
C316 0.0421(18) 0.0305(16) 0.0398(17) -0.0000(14) 0.0018(14) -0.0018(14)

loop_
_atom_type_symbol
_atom_type_scat_dispersion_real
_atom_type_scat_dispersion_imag
_atom_type_scat_Cromer_Mann_a1
_atom_type_scat_Cromer_Mann_b1
_atom_type_scat_Cromer_Mann_a2
_atom_type_scat_Cromer_Mann_b2
_atom_type_scat_Cromer_Mann_a3
_atom_type_scat_Cromer_Mann_b3
_atom_type_scat_Cromer_Mann_a4
_atom_type_scat_Cromer_Mann_b4
_atom_type_scat_Cromer_Mann_c
_atom_type_scat_source
'C ' 0.0033 0.0016 2.3100 20.8439 1.0200 10.2075 1.5886 0.5687 0.8650 51.6512 0.2156 International_Tables_Vol_IV_Table_2.2B
'H ' 0.0000 0.0000 0.4930 10.5109 0.3229 26.1257 0.1402 3.1424 0.0408 57.7997 0.0030 International_Tables_Vol_IV_Table_2.2B
'Co ' 0.2990 0.9730 12.2841 4.2791 7.3409 0.2784 4.0034 13.5359 2.3488 71.1692 1.0118 International_Tables_Vol_IV_Table_2.2B
'N ' 0.0061 0.0033 12.2126 0.0057 3.1322 9.8933 2.0125 28.9975 1.1663 0.5826 -11.5290 International_Tables_Vol_IV_Table_2.2B
'O ' 0.0106 0.0060 3.0485 13.2771 2.2868 5.7011 1.5463 0.3239 0.8670 32.9089 0.2508 International_Tables_Vol_IV_Table_2.2B
'P ' 0.0900 0.0950 6.4345 1.9067 4.1791 27.1570 1.7800 0.5260 1.4908 68.1645 1.1149 International_Tables_Vol_IV_Table_2.2B
'F ' 0.0140 0.0100 3.5392 10.2825 2.6412 4.2944 1.5170 0.2615 1.0243 26.1476 0.2776 International_Tables_Vol_IV_Table_2.2B

loop_
_exptl_crystal_face_index_h
_exptl_crystal_face_index_k
_exptl_crystal_face_index_l
_exptl_crystal_face_perp_dist
1 0 1 0.140
-1 0 -1 0.160
-1 0 1 0.020
1 0 -1 0.010
-1 -1 0 0.260
1 1 1 0.155
1 -1 1 0.200

loop_
_geom_angle_atom_site_label_1
_geom_angle_site_symmetry_1
_geom_angle_atom_site_label_2
_geom_angle_site_symmetry_2
_geom_angle_atom_site_label_3
_geom_angle_site_symmetry_3
_geom_angle
_geom_angle_publ_flag
P1 . Co1 . P2 . 90.27(3) yes
P1 . Co1 . P3 . 89.54(3) yes
P2 . Co1 . P3 . 89.81(3) yes
P1 . Co1 . N1 . 85.48(8) yes
P2 . Co1 . N1 . 175.22(8) yes
P3 . Co1 . N1 . 92.34(8) yes
P1 . Co1 . N2 . 93.58(7) yes
P2 . Co1 . N2 . 85.64(8) yes
P3 . Co1 . N2 . 174.49(8) yes
N1 . Co1 . N2 . 92.4(1) yes
P1 . Co1 . N3 . 173.85(8) yes
P2 . Co1 . N3 . 93.32(8) yes
P3 . Co1 . N3 . 85.48(7) yes
N1 . Co1 . N3 . 91.1(1) yes
N2 . Co1 . N3 . 91.7(1) yes
Co1 . P1 . C11 . 115.1(1) yes
Co1 . P1 . C101 . 100.13(11) yes
C11 . P1 . C101 . 109.27(15) yes
Co1 . P1 . C111 . 119.3(1) yes
C11 . P1 . C111 . 106.62(15) yes
C101 . P1 . C111 . 105.57(15) yes
Co1 . P2 . C21 . 115.1(1) yes
Co1 . P2 . C201 . 100.84(11) yes
C21 . P2 . C201 . 109.40(15) yes
Co1 . P2 . C211 . 117.3(1) yes
C21 . P2 . C211 . 107.04(15) yes
C201 . P2 . C211 . 106.48(14) yes
Co1 . P3 . C31 . 115.0(1) yes
Co1 . P3 . C301 . 100.6(1) yes
C31 . P3 . C301 . 109.92(14) yes
Co1 . P3 . C311 . 118.3(1) yes
C31 . P3 . C311 . 107.70(14) yes
C301 . P3 . C311 . 104.35(14) yes
F41 . P4 . F42 . 90.02(13) yes
F41 . P4 . F43 . 90.23(13) yes
F42 . P4 . F43 . 91.02(16) yes
F41 . P4 . F44 . 178.11(15) yes
F42 . P4 . F44 . 90.94(14) yes
F43 . P4 . F44 . 91.39(15) yes
F41 . P4 . F45 . 89.35(13) yes
F42 . P4 . F45 . 178.70(16) yes
F43 . P4 . F45 . 90.11(16) yes
F44 . P4 . F45 . 89.67(14) yes
F41 . P4 . F46 . 88.89(14) yes
F42 . P4 . F46 . 88.28(17) yes
F43 . P4 . F46 . 178.88(15) yes
F44 . P4 . F46 . 89.51(15) yes
F45 . P4 . F46 . 90.57(17) yes
F51 . P5 . F52 . 89.82(15) yes
F51 . P5 . F53 . 90.34(15) yes
F52 . P5 . F53 . 90.84(14) yes
F51 . P5 . F54 . 178.56(16) yes
F52 . P5 . F54 . 90.49(15) yes
F53 . P5 . F54 . 91.06(16) yes
F51 . P5 . F55 . 89.68(13) yes
F52 . P5 . F55 . 178.50(14) yes
F53 . P5 . F55 . 90.57(14) yes
F54 . P5 . F55 . 89.98(14) yes
F51 . P5 . F56 . 88.77(14) yes
F52 . P5 . F56 . 87.83(13) yes
F53 . P5 . F56 . 178.40(16) yes
F54 . P5 . F56 . 89.84(14) yes
F55 . P5 . F56 . 90.75(14) yes
F61 . P6 . F62 . 90.3(2) yes
F61 . P6 . F63 . 89.7(2) yes
F62 . P6 . F63 . 91.4(2) yes
F61 . P6 . F64 . 178.4(3) yes
F62 . P6 . F64 . 90.5(3) yes
F63 . P6 . F64 . 91.7(3) yes
F61 . P6 . F65 . 88.1(2) yes
F62 . P6 . F65 . 177.3(3) yes
F63 . P6 . F65 . 90.8(2) yes
F64 . P6 . F65 . 91.0(3) yes
F61 . P6 . F66 . 90.4(2) yes
F62 . P6 . F66 . 86.9(2) yes
F63 . P6 . F66 . 178.3(2) yes
F64 . P6 . F66 . 88.3(2) yes
F65 . P6 . F66 . 90.9(2) yes
Co1 . N1 . C102 . 115.89(19) yes
Co1 . N1 . H101 . 107.84 no
C102 . N1 . H101 . 107.85 no
Co1 . N1 . H102 . 107.84 no
C102 . N1 . H102 . 107.84 no
H101 . N1 . H102 . 109.467 no
Co1 . N2 . C202 . 115.47(19) yes
Co1 . N2 . H201 . 107.95 no
C202 . N2 . H201 . 107.95 no
Co1 . N2 . H202 . 107.95 no
C202 . N2 . H202 . 107.95 no
H201 . N2 . H202 . 109.467 no
Co1 . N3 . C302 . 115.86(19) yes
Co1 . N3 . H301 . 107.85 no
C302 . N3 . H301 . 107.85 no
Co1 . N3 . H302 . 107.85 no
C302 . N3 . H302 . 107.85 no
H301 . N3 . H302 . 109.466 no
C2 . C1 . H11 . 109.47 no
C2 . C1 . H12 . 109.47 no
H11 . C1 . H12 . 109.476 no
C2 . C1 . H13 . 109.47 no
H11 . C1 . H13 . 109.475 no
H12 . C1 . H13 . 109.477 no
C1 . C2 . C11 . 107.7(2) yes
C1 . C2 . C21 . 106.9(2) yes
C11 . C2 . C21 . 111.5(3) yes
C1 . C2 . C31 . 106.6(2) yes
C11 . C2 . C31 . 111.9(3) yes
C21 . C2 . C31 . 111.9(2) yes
P1 . C11 . C2 . 116.6(2) yes
P1 . C11 . H111 . 107.7 no
C2 . C11 . H111 . 107.66 no
P1 . C11 . H112 . 107.66 no
C2 . C11 . H112 . 107.66 no
H111 . C11 . H112 . 109.467 no
P2 . C21 . C2 . 116.5(2) yes
P2 . C21 . H211 . 107.7 no
C2 . C21 . H211 . 107.68 no
P2 . C21 . H212 . 107.7 no
C2 . C21 . H212 . 107.68 no
H211 . C21 . H212 . 109.466 no
P3 . C31 . C2 . 117.0(2) yes
P3 . C31 . H311 . 107.6 no
C2 . C31 . H311 . 107.57 no
P3 . C31 . H312 . 107.6 no
C2 . C31 . H312 . 107.57 no
H311 . C31 . H312 . 109.466 no
O1 . C41 . C42 . 121.0(4) yes
O1 . C41 . C43 . 121.6(4) yes
C42 . C41 . C43 . 117.4(4) yes
C41 . C42 . H421 . 109.5 no
C41 . C42 . H422 . 109.5 no
H421 . C42 . H422 . 109.475 no
C41 . C42 . H423 . 109.5 no
H421 . C42 . H423 . 109.476 no
H422 . C42 . H423 . 109.477 no
C41 . C43 . H431 . 109.5 no
C41 . C43 . H432 . 109.5 no
H431 . C43 . H432 . 109.475 no
C41 . C43 . H433 . 109.5 no
H431 . C43 . H433 . 109.478 no
H432 . C43 . H433 . 109.476 no
P1 . C101 . C102 . 116.1(2) yes
P1 . C101 . C106 . 124.4(3) yes
C102 . C101 . C106 . 119.5(3) yes
N1 . C102 . C101 . 117.6(3) yes
N1 . C102 . C103 . 120.9(3) yes
C101 . C102 . C103 . 121.4(3) yes
C102 . C103 . C104 . 118.5(4) yes
C102 . C103 . H1031 . 120.8 no
C104 . C103 . H1031 . 120.8 no
C103 . C104 . C105 . 120.5(3) yes
C103 . C104 . H1041 . 119.8 no
C105 . C104 . H1041 . 119.8 no
C104 . C105 . C106 . 120.7(3) yes
C104 . C105 . H1051 . 119.6 no
C106 . C105 . H1051 . 119.6 no
C101 . C106 . C105 . 119.4(4) yes
C101 . C106 . H1061 . 120.3 no
C105 . C106 . H1061 . 120.3 no
P1 . C111 . C112 . 118.3(3) yes
P1 . C111 . C116 . 121.6(3) yes
C112 . C111 . C116 . 120.1(3) yes
C111 . C112 . C113 . 120.3(4) yes
C111 . C112 . H1121 . 119.9 no
C113 . C112 . H1121 . 119.9 no
C112 . C113 . C114 . 119.6(4) yes
C112 . C113 . H1131 . 120.2 no
C114 . C113 . H1131 . 120.2 no
C113 . C114 . C115 . 120.6(4) yes
C113 . C114 . H1141 . 119.7 no
C115 . C114 . H1141 . 119.7 no
C114 . C115 . C116 . 120.6(4) yes
C114 . C115 . H1151 . 119.7 no
C116 . C115 . H1151 . 119.7 no
C111 . C116 . C115 . 118.8(4) yes
C111 . C116 . H1161 . 120.6 no
C115 . C116 . H1161 . 120.6 no
P2 . C201 . C202 . 115.9(2) yes
P2 . C201 . C206 . 123.8(3) yes
C202 . C201 . C206 . 120.4(3) yes
N2 . C202 . C201 . 118.3(3) yes
N2 . C202 . C203 . 121.1(3) yes
C201 . C202 . C203 . 120.6(3) yes
C202 . C203 . C204 . 118.7(3) yes
C202 . C203 . H2031 . 120.7 no
C204 . C203 . H2031 . 120.7 no
C203 . C204 . C205 . 121.3(3) yes
C203 . C204 . H2041 . 119.4 no
C205 . C204 . H2041 . 119.4 no
C204 . C205 . C206 . 120.3(3) yes
C204 . C205 . H2051 . 119.8 no
C206 . C205 . H2051 . 119.8 no
C201 . C206 . C205 . 118.8(3) yes
C201 . C206 . H2061 . 120.6 no
C205 . C206 . H2061 . 120.6 no
P2 . C211 . C212 . 118.5(2) yes
P2 . C211 . C216 . 121.6(2) yes
C212 . C211 . C216 . 119.7(3) yes
C211 . C212 . C213 . 119.7(3) yes
C211 . C212 . H2121 . 120.15 no
C213 . C212 . H2121 . 120.1 no
C212 . C213 . C214 . 120.1(3) yes
C212 . C213 . H2131 . 119.9 no
C214 . C213 . H2131 . 119.9 no
C213 . C214 . C215 . 120.0(3) yes
C213 . C214 . H2141 . 120.0 no
C215 . C214 . H2141 . 120.0 no
C214 . C215 . C216 . 120.8(3) yes
C214 . C215 . H2151 . 119.6 no
C216 . C215 . H2151 . 119.6 no
C211 . C216 . C215 . 119.6(3) yes
C211 . C216 . H2161 . 120.19 no
C215 . C216 . H2161 . 120.2 no
P3 . C301 . C302 . 115.7(2) yes
P3 . C301 . C306 . 123.8(2) yes
C302 . C301 . C306 . 120.6(3) yes
N3 . C302 . C301 . 118.4(3) yes
N3 . C302 . C303 . 120.8(3) yes
C301 . C302 . C303 . 120.8(3) yes
C302 . C303 . C304 . 118.6(3) yes
C302 . C303 . H3031 . 120.71 no
C304 . C303 . H3031 . 120.7 no
C303 . C304 . C305 . 120.8(3) yes
C303 . C304 . H3041 . 119.6 no
C305 . C304 . H3041 . 119.58 no
C304 . C305 . C306 . 120.2(3) yes
C304 . C305 . H3051 . 119.92 no
C306 . C305 . H3051 . 119.9 no
C301 . C306 . C305 . 119.0(3) yes
C301 . C306 . H3061 . 120.51 no
C305 . C306 . H3061 . 120.5 no
P3 . C311 . C312 . 118.3(2) yes
P3 . C311 . C316 . 122.9(2) yes
C312 . C311 . C316 . 118.7(3) yes
C311 . C312 . C313 . 120.8(3) yes
C311 . C312 . H3121 . 119.62 no
C313 . C312 . H3121 . 119 no
C312 . C313 . C314 . 119.5(3) yes
C312 . C313 . H3131 . 120.3 no
C314 . C313 . H3131 . 120.3 no
C313 . C314 . C315 . 120.8(3) yes
C313 . C314 . H3141 . 119.6 no
C315 . C314 . H3141 . 119.6 no
C314 . C315 . C316 . 119.9(3) yes
C314 . C315 . H3151 . 120.0 no
C316 . C315 . H3151 . 120.0 no
C311 . C316 . C315 . 120.3(3) yes
C311 . C316 . H3161 . 119.86 no
C315 . C316 . H3161 . 119.9 no

loop_
_geom_bond_atom_site_label_1
_geom_bond_site_symmetry_1
_geom_bond_atom_site_label_2
_geom_bond_site_symmetry_2
_geom_bond_distance
_geom_bond_publ_flag
Co1 . P1 . 2.2067(9) yes
Co1 . P2 . 2.1958(9) yes
Co1 . P3 . 2.1954(9) yes
Co1 . N1 . 2.024(3) yes
Co1 . N2 . 2.048(3) yes
Co1 . N3 . 2.032(2) yes
P1 . C11 . 1.832(3) yes
P1 . C101 . 1.799(3) yes
P1 . C111 . 1.808(3) yes
P2 . C21 . 1.829(3) yes
P2 . C201 . 1.805(3) yes
P2 . C211 . 1.806(3) yes
P3 . C31 . 1.828(3) yes
P3 . C301 . 1.809(3) yes
P3 . C311 . 1.814(3) yes
P4 . F41 . 1.605(2) yes
P4 . F42 . 1.581(2) yes
P4 . F43 . 1.558(2) yes
P4 . F44 . 1.578(2) yes
P4 . F45 . 1.588(2) yes
P4 . F46 . 1.591(3) yes
P5 . F51 . 1.599(2) yes
P5 . F52 . 1.591(2) yes
P5 . F53 . 1.581(2) yes
P5 . F54 . 1.589(3) yes
P5 . F55 . 1.583(2) yes
P5 . F56 . 1.616(2) yes
P6 . F61 . 1.566(3) yes
P6 . F62 . 1.565(3) yes
P6 . F63 . 1.564(4) yes
P6 . F64 . 1.565(4) yes
P6 . F65 . 1.570(4) yes
P6 . F66 . 1.589(3) yes
O1 . C41 . 1.200(5) yes
N1 . C102 . 1.466(4) yes
N1 . H101 . 0.950 no
N1 . H102 . 0.950 no
N2 . C202 . 1.462(4) yes
N2 . H201 . 0.950 no
N2 . H202 . 0.950 no
N3 . C302 . 1.466(4) yes
N3 . H301 . 0.950 no
N3 . H302 . 0.950 no
C1 . C2 . 1.543(4) yes
C1 . H11 . 1.000 no
C1 . H12 . 1.000 no
C1 . H13 . 1.000 no
C2 . C11 . 1.536(4) yes
C2 . C21 . 1.548(4) yes
C2 . C31 . 1.548(4) yes
C11 . H111 . 1.000 no
C11 . H112 . 1.000 no
C21 . H211 . 1.000 no
C21 . H212 . 1.000 no
C31 . H311 . 1.000 no
C31 . H312 . 1.000 no
C41 . C42 . 1.462(6) yes
C41 . C43 . 1.477(6) yes
C42 . H421 . 1.000 no
C42 . H422 . 1.000 no
C42 . H423 . 1.000 no
C43 . H431 . 1.000 no
C43 . H432 . 1.000 no
C43 . H433 . 1.000 no
C101 . C102 . 1.385(5) yes
C101 . C106 . 1.396(5) yes
C102 . C103 . 1.386(5) yes
C103 . C104 . 1.388(5) yes
C103 . H1031 . 1.000 no
C104 . C105 . 1.388(6) yes
C104 . H1041 . 1.000 no
C105 . C106 . 1.376(5) yes
C105 . H1051 . 1.000 no
C106 . H1061 . 1.000 no
C111 . C112 . 1.389(5) yes
C111 . C116 . 1.389(5) yes
C112 . C113 . 1.388(5) yes
C112 . H1121 . 1.000 no
C113 . C114 . 1.371(7) yes
C113 . H1131 . 1.000 no
C114 . C115 . 1.377(7) yes
C114 . H1141 . 1.000 no
C115 . C116 . 1.394(5) yes
C115 . H1151 . 1.000 no
C116 . H1161 . 1.000 no
C201 . C202 . 1.385(4) yes
C201 . C206 . 1.400(5) yes
C202 . C203 . 1.390(4) yes
C203 . C204 . 1.385(5) yes
C203 . H2031 . 1.000 no
C204 . C205 . 1.379(5) yes
C204 . H2041 . 1.000 no
C205 . C206 . 1.389(5) yes
C205 . H2051 . 1.000 no
C206 . H2061 . 1.000 no
C211 . C212 . 1.397(4) yes
C211 . C216 . 1.399(4) yes
C212 . C213 . 1.395(4) yes
C212 . H2121 . 1.000 no
C213 . C214 . 1.383(5) yes
C213 . H2131 . 1.000 no
C214 . C215 . 1.382(5) yes
C214 . H2141 . 1.000 no
C215 . C216 . 1.381(5) yes
C215 . H2151 . 1.000 no
C216 . H2161 . 1.000 no
C301 . C302 . 1.371(4) yes
C301 . C306 . 1.395(4) yes
C302 . C303 . 1.390(4) yes
C303 . C304 . 1.383(5) yes
C303 . H3031 . 1.000 no
C304 . C305 . 1.392(5) yes
C304 . H3041 . 1.000 no
C305 . C306 . 1.378(5) yes
C305 . H3051 . 1.000 no
C306 . H3061 . 1.000 no
C311 . C312 . 1.402(4) yes
C311 . C316 . 1.394(4) yes
C312 . C313 . 1.383(5) yes
C312 . H3121 . 1.000 no
C313 . C314 . 1.378(5) yes
C313 . H3131 . 1.000 no
C314 . C315 . 1.384(5) yes
C314 . H3141 . 1.000 no
C315 . C316 . 1.384(5) yes
C315 . H3151 . 1.000 no
C316 . H3161 . 1.000 no
C315 . C316 . 1.384(5) yes

loop_
_geom_contact_atom_site_label_1
_geom_contact_atom_site_label_2
_geom_contact_distance
_geom_contact_site_symmetry_1
_geom_contact_site_symmetry_2
_geom_contact_publ_flag
F41 C112 3.192(4) . . no
F41 N2 3.204(3) . . no
F41 C113 3.277(5) . . no
F41 C114 3.404(5) . 4_566 no
F41 C203 3.464(4) . . no
F41 C1 3.547(4) . 1_565 no
F42 C11 3.169(4) . 1_565 no
F42 C114 3.324(6) . 4_566 no
F42 C316 3.516(4) . 1_565 no
F42 C106 3.572(4) . 1_565 no
F43 C314 3.395(4) . 2_566 no
F44 C104 3.168(4) . 2_566 no
F44 C105 3.264(5) . 2_566 no
F44 C315 3.379(4) . 1_565 no
F44 C316 3.443(4) . 1_565 no
F45 N1 2.809(3) . . no
F45 C102 3.044(4) . . no
F45 C104 3.408(5) . 2_566 no
F45 C103 3.421(4) . . no
F45 C112 3.456(5) . . no
F45 N2 3.516(4) . . no
F46 C43 3.372(6) . . no
F46 C31 3.498(4) . 1_565 no
F46 C316 3.509(4) . 1_565 no
F46 C1 3.567(4) . 1_565 no
F51 C31 3.253(4) . 1_565 no
F51 C41 3.349(5) . . no
F51 C306 3.454(4) . 1_565 no
F51 C43 3.533(6) . . no
F51 O1 3.562(4) . . no
F52 N3 3.046(3) . . no
F52 C303 3.191(4) . . no
F52 C42 3.262(6) . 5_556 no
F52 O1 3.543(4) . . no
F52 C302 3.567(4) . . no
F52 C42 3.597(6) . . no
F53 C306 3.397(4) . 1_565 no
F53 C42 3.533(7) . 5_556 no
F53 C305 3.557(4) . 1_565 no
F54 C213 3.230(5) . . no
F54 C216 3.362(4) . 7_556 no
F54 C211 3.408(4) . 7_556 no
F54 C212 3.426(4) . . no
F55 C31 3.271(4) . 1_565 no
F55 C213 3.379(4) . 7_556 no
F55 C216 3.538(4) . 1_565 no
F55 C212 3.550(4) . 7_556 no
F56 N2 3.026(3) . . no
F56 N3 3.248(3) . . no
F56 C212 3.439(4) . . no
F56 C202 3.439(4) . . no
F61 C204 3.431(5) . 1_545 no
F61 C214 3.583(5) . 7_546 no
F62 C21 3.302(5) . . no
F62 C213 3.590(5) . 7_546 no
F63 C41 3.122(6) . 3_545 no
F63 O1 3.273(5) . 3_545 no
F63 C42 3.355(7) . 3_545 no
F63 C313 3.392(6) . 3_545 no
F64 C43 3.334(7) . 3_545 no
F64 C105 3.546(7) . 4_556 no
F65 C105 3.352(6) . 4_556 no
F65 C106 3.460(5) . 4_556 no
F66 C116 3.469(5) . . no
F66 C1 3.500(5) . . no
F66 C113 3.592(5) . 4_556 no
F66 C21 3.600(5) . . no
O1 N1 2.794(4) . . no
O1 N3 2.835(4) . . no
C103 C104 3.404(5) . 2_566 no
C104 C104 3.583(7) . 2_566 no
C305 C305 3.526(7) . 5_556 no

loop_
_geom_torsion_atom_site_label_1
_geom_torsion_atom_site_label_2
_geom_torsion_atom_site_label_3
_geom_torsion_atom_site_label_4
_geom_torsion_site_symmetry_1
_geom_torsion_site_symmetry_2
_geom_torsion_site_symmetry_3
_geom_torsion_site_symmetry_4
_geom_torsion
_geom_torsion_publ_flag
Co1 P1 C11 C2 . . . . -8.6(3) no
Co1 P1 C101 C102 . . . . 13.3(3) no
Co1 P1 C101 C106 . . . . -166.9(3) no
Co1 P1 C111 C112 . . . . -84.0(3) no
Co1 P1 C111 C116 . . . . 94.5(3) no
Co1 P2 C21 C2 . . . . -11.3(3) no
Co1 P2 C201 C202 . . . . 11.8(3) no
Co1 P2 C201 C206 . . . . -166.7(3) no
Co1 P2 C211 C212 . . . . -72.3(3) no
Co1 P2 C211 C216 . . . . 102.1(3) no
Co1 P3 C31 C2 . . . . -10.0(3) no
Co1 P3 C301 C302 . . . . 13.4(2) no
Co1 P3 C301 C306 . . . . -166.6(2) no
Co1 P3 C311 C312 . . . . -73.8(3) no
Co1 P3 C311 C316 . . . . 101.6(3) no
Co1 N1 C102 C101 . . . . -17.4(4) no
Co1 N1 C102 C103 . . . . 161.7(2) no
Co1 N2 C202 C201 . . . . -15.9(3) no
Co1 N2 C202 C203 . . . . 162.9(2) no
Co1 N3 C302 C301 . . . . -14.8(3) no
Co1 N3 C302 C303 . . . . 164.1(2) no
P1 Co1 P2 C21 . . . . -38.9(1) no
P1 Co1 P2 C201 . . . . 78.7(1) no
P1 Co1 P2 C211 . . . . -166.3(1) no
P1 Co1 P3 C31 . . . . 49.9(1) no
P1 Co1 P3 C301 . . . . 167.9(1) no
P1 Co1 P3 C311 . . . . -79.3(1) no
P1 Co1 N1 C102 . . . . 20.7(2) no
P1 Co1 N2 C202 . . . . -71.4(2) no
P1 C11 C2 C1 . . . . -175.2(2) no
P1 C11 C2 C21 . . . . -58.3(3) no
P1 C11 C2 C31 . . . . 68.0(3) no
P1 C101 C102 N1 . . . . 0.9(4) no
P1 C101 C102 C103 . . . . -178.2(3) no
P1 C101 C106 C105 . . . . 178.3(3) no
P1 C111 C112 C113 . . . . 177.8(3) no
P1 C111 C116 C115 . . . . -177.9(3) no
P2 Co1 P1 C11 . . . . 48.6(1) no
P2 Co1 P1 C101 . . . . 165.5(1) no
P2 Co1 P1 C111 . . . . -80.1(1) no
P2 Co1 P3 C31 . . . . -40.4(1) no
P2 Co1 P3 C301 . . . . 77.7(1) no
P2 Co1 P3 C311 . . . . -169.5(1) no
P2 Co1 N2 C202 . . . . 18.6(2) no
P2 Co1 N3 C302 . . . . -70.9(2) no
P2 C21 C2 C1 . . . . -172.3(2) no
P2 C21 C2 C11 . . . . 70.3(3) no
P2 C21 C2 C31 . . . . -56.0(3) no
P2 C201 C202 N2 . . . . 1.3(4) no
P2 C201 C202 C203 . . . . -177.5(3) no
P2 C201 C206 C205 . . . . 176.2(3) no
P2 C211 C212 C213 . . . . 172.5(2) no
P2 C211 C216 C215 . . . . -174.2(3) no
P3 Co1 P1 C11 . . . . -41.2(1) no
P3 Co1 P1 C101 . . . . 75.7(1) no
P3 Co1 P1 C111 . . . . -169.9(1) no
P3 Co1 P2 C21 . . . . 50.6(1) no
P3 Co1 P2 C201 . . . . 168.2(1) no
P3 Co1 P2 C211 . . . . -76.7(1) no
P3 Co1 N1 C102 . . . . -68.7(2) no
P3 Co1 N3 C302 . . . . 18.6(2) no
P3 C31 C2 C1 . . . . -174.9(2) no
P3 C31 C2 C11 . . . . -57.4(3) no
P3 C31 C2 C21 . . . . 68.6(3) no
P3 C301 C302 N3 . . . . -0.7(4) no
P3 C301 C302 C303 . . . . -179.6(2) no
P3 C301 C306 C305 . . . . 178.4(2) no
P3 C311 C312 C313 . . . . 175.7(3) no
P3 C311 C316 C315 . . . . -176.3(3) no
N1 Co1 P1 C11 . . . . -133.6(1) no
N1 Co1 P1 C101 . . . . -16.6(1) no
N1 Co1 P1 C111 . . . . 97.8(1) no
N1 Co1 P3 C31 . . . . 135.4(1) no
N1 Co1 P3 C301 . . . . -106.6(1) no
N1 Co1 P3 C311 . . . . 6.2(1) no
N1 Co1 N2 C202 . . . . -157.0(2) no
N1 Co1 N3 C302 . . . . 110.9(2) no
N1 C102 C101 C106 . . . . -179.0(3) no
N1 C102 C103 C104 . . . . -179.4(3) no
N2 Co1 P1 C11 . . . . 134.2(1) no
N2 Co1 P1 C101 . . . . -108.8(1) no
N2 Co1 P1 C111 . . . . 5.6(1) no
N2 Co1 P2 C21 . . . . -132.5(1) no
N2 Co1 P2 C201 . . . . -14.9(1) no
N2 Co1 P2 C211 . . . . 100.2(1) no
N2 Co1 N1 C102 . . . . 114.1(2) no
N2 Co1 N3 C302 . . . . -156.6(2) no
N2 C202 C201 C206 . . . . 179.8(3) no
N2 C202 C203 C204 . . . . -178.2(3) no
N3 Co1 P2 C21 . . . . 136.1(1) no
N3 Co1 P2 C201 . . . . -106.3(1) no
N3 Co1 P2 C211 . . . . 8.7(1) no
N3 Co1 P3 C31 . . . . -133.7(1) no
N3 Co1 P3 C301 . . . . -15.7(1) no
N3 Co1 P3 C311 . . . . 97.1(1) no
N3 Co1 N1 C102 . . . . -154.2(2) no
N3 Co1 N2 C202 . . . . 111.8(2) no
N3 C302 C301 C306 . . . . 179.3(3) no
N3 C302 C303 C304 . . . . -177.7(3) no
C2 C11 P1 C101 . . . . -120.3(2) no
C2 C11 P1 C111 . . . . 126.1(2) no
C2 C21 P2 C201 . . . . -123.9(2) no
C2 C21 P2 C211 . . . . 121.1(2) no
C2 C31 P3 C301 . . . . -122.6(2) no
C2 C31 P3 C311 . . . . 124.3(2) no
C11 P1 C101 C102 . . . . 134.5(3) no
C11 P1 C101 C106 . . . . -45.6(3) no
C11 P1 C111 C112 . . . . 143.6(3) no
C11 P1 C111 C116 . . . . -37.9(3) no
C21 P2 C201 C202 . . . . 133.5(2) no
C21 P2 C201 C206 . . . . -44.9(3) no
C21 P2 C211 C212 . . . . 156.5(2) no
C21 P2 C211 C216 . . . . -29.1(3) no
C31 P3 C301 C302 . . . . 135.1(2) no
C31 P3 C301 C306 . . . . -44.9(3) no
C31 P3 C311 C312 . . . . 153.7(3) no
C31 P3 C311 C316 . . . . -30.8(3) no
C101 P1 C111 C112 . . . . 27.5(3) no
C101 P1 C111 C116 . . . . -154.1(3) no
C101 C102 C103 C104 . . . . -0.3(5) no
C101 C106 C105 C104 . . . . 0.1(6) no
C102 C101 P1 C111 . . . . -111.1(3) no
C102 C101 C106 C105 . . . . -1.8(5) no
C102 C103 C104 C105 . . . . -1.5(5) no
C103 C102 C101 C106 . . . . 2.0(5) no
C103 C104 C105 C106 . . . . 1.6(6) no
C106 C101 P1 C111 . . . . 68.7(3) no
C111 C112 C113 C114 . . . . -0.1(6) no
C111 C116 C115 C114 . . . . 0.3(6) no
C112 C111 C116 C115 . . . . 0.5(5) no
C112 C113 C114 C115 . . . . 0.9(7) no
C113 C112 C111 C116 . . . . -0.6(5) no
C113 C114 C115 C116 . . . . -1.1(7) no
C201 P2 C211 C212 . . . . 39.6(3) no
C201 P2 C211 C216 . . . . -146.0(3) no
C201 C202 C203 C204 . . . . 0.5(5) no
C201 C206 C205 C204 . . . . 1.7(5) no
C202 C201 P2 C211 . . . . -111.2(3) no
C202 C201 C206 C205 . . . . -2.1(5) no
C202 C203 C204 C205 . . . . -0.9(5) no
C203 C202 C201 C206 . . . . 1.0(5) no
C203 C204 C205 C206 . . . . -0.2(6) no
C206 C201 P2 C211 . . . . 70.4(3) no
C211 C212 C213 C214 . . . . 2.4(5) no
C211 C216 C215 C214 . . . . 1.4(5) no
C212 C211 C216 C215 . . . . 0.2(5) no
C212 C213 C214 C215 . . . . -0.9(5) no
C213 C212 C211 C216 . . . . -2.0(5) no
C213 C214 C215 C216 . . . . -1.0(5) no
C301 P3 C311 C312 . . . . 36.9(3) no
C301 P3 C311 C316 . . . . -147.6(3) no
C301 C302 C303 C304 . . . . 1.2(5) no
C301 C306 C305 C304 . . . . 1.2(5) no
C302 C301 P3 C311 . . . . -109.7(2) no
C302 C301 C306 C305 . . . . -1.6(5) no
C302 C303 C304 C305 . . . . -1.6(5) no
C303 C302 C301 C306 . . . . 0.4(5) no
C303 C304 C305 C306 . . . . 0.4(5) no
C306 C301 P3 C311 . . . . 70.3(3) no
C311 C312 C313 C314 . . . . 0.5(6) no
C311 C316 C315 C314 . . . . 1.1(5) no
C312 C311 C316 C315 . . . . -0.8(5) no
C312 C313 C314 C315 . . . . -0.3(6) no
C313 C312 C311 C316 . . . . 0.1(5) no
C313 C314 C315 C316 . . . . -0.5(6) no
